data_4315964
loop_
_publ_author_name
'Marta Guron'
'Xiaolan Wei'
'Patrick J. Carroll'
'Larry G. Sneddon'

_publ_section_title
;
 Ruthenium-Catalyzed Metathesis Reactions of ortho- and
 meta-Dialkenyl-Carboranes: Efficient Ring-Closing and Acyclic Diene
 Polymerization Reactions
;
_journal_name_full 'Inorganic Chemistry'
_journal_page_first 6139
_journal_page_last 6147
_journal_paper_doi 10.1021/ic100801y
_journal_volume 49
_journal_year 2010
_chemical_formula_sum 'C10 H28 B10 Si2'
_chemical_formula_weight 312.60
_space_group_IT_number 62
_symmetry_cell_setting orthorhombic
_symmetry_Int_Tables_number 62
_symmetry_space_group_name_Hall '-P 2ac 2n'
_symmetry_space_group_name_H-M 'P n m a'
_atom_sites_solution_hydrogens geom
_atom_sites_solution_primary direct
_audit_creation_method SHELXL-97
_cell_angle_alpha 90.00
_cell_angle_beta 90.00
_cell_angle_gamma 90.00
_cell_formula_units_Z 4
_cell_length_a 11.252(3)
_cell_length_b 11.200(3)
_cell_length_c 15.266(5)
_cell_measurement_temperature 143(1)
_cell_volume 1923.9(10)
_computing_data_collection 'CrystalClear (Rigaku, 1999)'
_computing_data_reduction 'CrystalClear (Rigaku, 1999)'
_computing_structure_refinement 'SHELXL-97 (Sheldrick, 1997)'
_computing_structure_solution 'SIR97 (Altomare, 1999)'
_diffrn_ambient_temperature 143(1)
_diffrn_measured_fraction_theta_full 0.996
_diffrn_measured_fraction_theta_max 0.996
_diffrn_measurement_device 'CCD Area Detector'
_diffrn_measurement_device_type 'Rigaku Mercury'
_diffrn_measurement_method 'phi and omega rotations'
_diffrn_radiation_monochromator graphite
_diffrn_radiation_source 'rotating anode'
_diffrn_radiation_type MoK\a
_diffrn_radiation_wavelength 0.71069
_diffrn_reflns_av_R_equivalents 0.0727
_diffrn_reflns_av_sigmaI/netI 0.0525
_diffrn_reflns_limit_h_max 13
_diffrn_reflns_limit_h_min -12
_diffrn_reflns_limit_k_max 11
_diffrn_reflns_limit_k_min -13
_diffrn_reflns_limit_l_max 18
_diffrn_reflns_limit_l_min -17
_diffrn_reflns_number 10361
_diffrn_reflns_theta_full 25.33
_diffrn_reflns_theta_max 25.33
_diffrn_reflns_theta_min 2.67
_exptl_absorpt_coefficient_mu 0.170
_exptl_absorpt_correction_T_max 1.0000
_exptl_absorpt_correction_T_min 0.4270
_exptl_absorpt_correction_type multi-scan
_exptl_absorpt_process_details
;  Shape and scale corrections using equivalent reflections.
   Shape function based on spherical harmonics.
   Highest even and odd order for spherical harmonics:  4  and  3
   Laue group:  mmm
   Friedel opposites are equivalent.
;
_exptl_crystal_density_diffrn 1.079
_exptl_crystal_density_method 'not measured'
_exptl_crystal_F_000 664
_exptl_crystal_size_max 0.32
_exptl_crystal_size_mid 0.20
_exptl_crystal_size_min 0.005
_refine_diff_density_max 1.315
_refine_diff_density_min -0.397
_refine_diff_density_rms 0.098
_refine_ls_extinction_method none
_refine_ls_goodness_of_fit_ref 1.120
_refine_ls_hydrogen_treatment constr
_refine_ls_matrix_type full
_refine_ls_number_parameters 106
_refine_ls_number_reflns 1855
_refine_ls_number_restraints 0
_refine_ls_restrained_S_all 1.120
_refine_ls_R_factor_all 0.1246
_refine_ls_R_factor_gt 0.1007
_refine_ls_shift/su_max 0.000
_refine_ls_shift/su_mean 0.000
_refine_ls_structure_factor_coef Fsqd
_refine_ls_weighting_details 'calc w=1/[\s^2^(Fo^2^)+(0.1730P)^2^+1.8921P] where P=(Fo^2^+2Fc^2^)/3'
_refine_ls_weighting_scheme calc
_refine_ls_wR_factor_gt 0.2673
_refine_ls_wR_factor_ref 0.2944
_reflns_number_gt 1398
_reflns_number_total 1855
_reflns_threshold_expression >2sigma(I)
_cod_data_source_file ic100801y_si_002_5.cif
_cod_data_source_block UP3220
_cod_depositor_comments
;
The following automatic conversions were performed:

data name '_atom_site_symetry_multiplicity' was replaced with
'_atom_site_symmetry_multiplicity' as specified in the replacement
file 'data/replacement-values/replacement_tags.lst'.

Automatic conversion script
Id: cif_correct_tags 9268 2022-04-12 08:56:07Z antanas 
;
_cod_original_sg_symbol_H-M 'P n m a '
_cod_database_code 4315964

loop_
_symmetry_equiv_pos_as_xyz
'x, y, z'
'-x+1/2, y+1/2, z+1/2'
'x, -y+1/2, z'
'-x+1/2, -y, z+1/2'
'-x, -y, -z'
'x-1/2, -y-1/2, -z-1/2'
'-x, y-1/2, -z'
'x-1/2, y, -z-1/2'

loop_
_atom_site_label
_atom_site_type_symbol
_atom_site_fract_x
_atom_site_fract_y
_atom_site_fract_z
_atom_site_U_iso_or_equiv
_atom_site_adp_type
_atom_site_occupancy
_atom_site_symmetry_multiplicity
_atom_site_calc_flag
_atom_site_refinement_flags
_atom_site_disorder_assembly
_atom_site_disorder_group
Si13 Si 0.22055(11) 0.06788(10) 0.59849(7) 0.0354(5) Uani 1 1 d . . .
C1 C 0.2584(4) 0.1732(3) 0.5025(2) 0.0316(9) Uani 1 1 d . . .
B3 B 0.3921(6) 0.2500 0.5046(4) 0.0341(15) Uani 1 2 d S . .
H3 H 0.4525 0.2500 0.5613 0.043 Uiso 1 2 calc SR . .
B4 B 0.3712(5) 0.1222(5) 0.4375(3) 0.0414(12) Uani 1 1 d . . .
H4 H 0.4192 0.0386 0.4506 0.052 Uiso 1 1 calc R . .
B5 B 0.2230(5) 0.1223(5) 0.3990(3) 0.0398(12) Uani 1 1 d . . .
H5 H 0.1744 0.0388 0.3865 0.050 Uiso 1 1 calc R . .
B6 B 0.1509(7) 0.2500 0.4448(4) 0.0383(16) Uani 1 2 d S . .
H6 H 0.0565 0.2500 0.4638 0.048 Uiso 1 2 calc SR . .
B8 B 0.4439(7) 0.2500 0.3937(5) 0.0438(18) Uani 1 2 d S . .
H8 H 0.5393 0.2500 0.3779 0.055 Uiso 1 2 calc SR . .
B9 B 0.3388(5) 0.1703(5) 0.3286(3) 0.0456(13) Uani 1 1 d . . .
H9 H 0.3659 0.1187 0.2706 0.057 Uiso 1 1 calc R . .
B10 B 0.2000(7) 0.2500 0.3326(5) 0.0457(18) Uani 1 2 d S . .
H10 H 0.1368 0.2500 0.2777 0.057 Uiso 1 2 calc SR . .
C14 C 0.0820(4) 0.1137(4) 0.6581(3) 0.0502(12) Uani 1 1 d . . .
H14A H 0.0310 0.1575 0.6182 0.067 Uiso 1 1 calc R . .
H14B H 0.0395 0.0427 0.6766 0.067 Uiso 1 1 calc R . .
C15 C 0.1070(4) 0.1901(5) 0.7369(3) 0.0523(13) Uani 1 1 d . . .
H15 H 0.1237 0.1516 0.7894 0.070 Uiso 1 1 calc R . .
C16 C 0.3484(4) 0.0610(4) 0.6738(3) 0.0461(12) Uani 1 1 d . . .
H16A H 0.3617 0.1384 0.6989 0.069 Uiso 1 1 calc R . .
H16B H 0.4179 0.0363 0.6421 0.069 Uiso 1 1 calc R . .
H16C H 0.3321 0.0045 0.7196 0.069 Uiso 1 1 calc R . .
C17 C 0.1952(6) -0.0835(4) 0.5506(4) 0.0635(16) Uani 1 1 d . . .
H17A H 0.1287 -0.0806 0.5113 0.095 Uiso 1 1 calc R . .
H17B H 0.1790 -0.1394 0.5967 0.095 Uiso 1 1 calc R . .
H17C H 0.2648 -0.1083 0.5191 0.095 Uiso 1 1 calc R . .

loop_
_atom_site_aniso_label
_atom_site_aniso_U_11
_atom_site_aniso_U_22
_atom_site_aniso_U_33
_atom_site_aniso_U_23
_atom_site_aniso_U_13
_atom_site_aniso_U_12
Si13 0.0375(8) 0.0264(8) 0.0423(9) 0.0035(4) -0.0003(5) -0.0014(5)
C1 0.033(2) 0.026(2) 0.036(2) 0.0020(16) -0.0004(17) -0.0014(16)
B3 0.028(3) 0.033(3) 0.041(4) 0.000 0.007(3) 0.000
B4 0.044(3) 0.035(3) 0.045(3) 0.002(2) 0.006(2) 0.004(2)
B5 0.051(3) 0.033(3) 0.035(3) -0.0032(19) -0.010(2) -0.005(2)
B6 0.039(4) 0.033(4) 0.043(4) 0.000 -0.010(3) 0.000
B8 0.039(4) 0.043(4) 0.049(4) 0.000 0.006(3) 0.000
B9 0.059(3) 0.044(3) 0.033(2) -0.006(2) -0.004(2) 0.003(3)
B10 0.056(5) 0.041(4) 0.040(4) 0.000 -0.013(3) 0.000
C14 0.037(3) 0.046(3) 0.068(3) 0.008(2) 0.010(2) -0.001(2)
C15 0.044(3) 0.056(3) 0.058(3) 0.007(2) 0.011(2) 0.004(2)
C16 0.045(3) 0.053(3) 0.040(2) 0.0090(19) -0.003(2) 0.005(2)
C17 0.096(5) 0.032(3) 0.063(3) 0.001(2) 0.006(3) -0.009(3)

loop_
_atom_type_symbol
_atom_type_description
_atom_type_scat_dispersion_real
_atom_type_scat_dispersion_imag
_atom_type_scat_source
C C 0.0033 0.0016 'International Tables Vol C Tables 4.2.6.8 and 6.1.1.4'
H H 0.0000 0.0000 'International Tables Vol C Tables 4.2.6.8 and 6.1.1.4'
B B 0.0013 0.0007 'International Tables Vol C Tables 4.2.6.8 and 6.1.1.4'
Si Si 0.0817 0.0704 'International Tables Vol C Tables 4.2.6.8 and 6.1.1.4'

loop_
_geom_angle_atom_site_label_1
_geom_angle_atom_site_label_2
_geom_angle_atom_site_label_3
_geom_angle
_geom_angle_site_symmetry_1
_geom_angle_site_symmetry_3
_geom_angle_publ_flag
C16 Si13 C17 109.0(3) . . ?
C16 Si13 C14 110.9(2) . . ?
C17 Si13 C14 108.1(3) . . ?
C16 Si13 C1 109.1(2) . . ?
C17 Si13 C1 106.9(2) . . ?
C14 Si13 C1 112.6(2) . . ?
B4 C1 C1 109.5(2) . 3 ?
B4 C1 B6 113.0(4) . . ?
C1 C1 B6 60.13(17) 3 . ?
B4 C1 B5 62.0(3) . . ?
C1 C1 B5 109.3(2) 3 . ?
B6 C1 B5 62.3(3) . . ?
B4 C1 B3 62.1(3) . . ?
C1 C1 B3 60.26(17) 3 . ?
B6 C1 B3 111.8(3) . . ?
B5 C1 B3 112.4(4) . . ?
B4 C1 Si13 113.6(3) . . ?
C1 C1 Si13 127.71(12) 3 . ?
B6 C1 Si13 122.5(3) . . ?
B5 C1 Si13 116.2(3) . . ?
B3 C1 Si13 118.8(3) . . ?
C1 B3 C1 59.5(3) 3 . ?
C1 B3 B4 58.3(3) 3 3 ?
C1 B3 B4 105.9(4) . 3 ?
C1 B3 B4 105.9(4) 3 . ?
C1 B3 B4 58.3(3) . . ?
B4 B3 B4 107.4(5) 3 . ?
C1 B3 B8 105.4(4) 3 . ?
C1 B3 B8 105.4(4) . . ?
B4 B3 B8 59.9(3) 3 . ?
B4 B3 B8 59.9(3) . . ?
C1 B4 B5 59.5(3) . . ?
C1 B4 B3 59.6(3) . . ?
B5 B4 B3 108.4(4) . . ?
C1 B4 B8 106.9(4) . . ?
B5 B4 B8 108.0(4) . . ?
B3 B4 B8 60.5(3) . . ?
C1 B4 B9 106.8(4) . . ?
B5 B4 B9 59.9(3) . . ?
B3 B4 B9 108.7(4) . . ?
B8 B4 B9 60.1(3) . . ?
C1 B5 B4 58.5(3) . . ?
C1 B5 B10 106.9(4) . . ?
B4 B5 B10 109.1(4) . . ?
C1 B5 B9 106.6(3) . . ?
B4 B5 B9 60.6(3) . . ?
B10 B5 B9 61.0(4) . . ?
C1 B5 B6 58.8(3) . . ?
B4 B5 B6 107.4(4) . . ?
B10 B5 B6 60.8(3) . . ?
B9 B5 B6 109.2(4) . . ?
C1 B6 C1 59.7(3) 3 . ?
C1 B6 B5 58.8(2) 3 3 ?
C1 B6 B5 106.2(4) . 3 ?
C1 B6 B5 106.2(4) 3 . ?
C1 B6 B5 58.8(2) . . ?
B5 B6 B5 106.3(5) 3 . ?
C1 B6 B10 105.6(4) 3 . ?
C1 B6 B10 105.6(4) . . ?
B5 B6 B10 59.2(3) 3 . ?
B5 B6 B10 59.2(3) . . ?
B4 B8 B4 107.1(5) 3 . ?
B4 B8 B9 60.1(3) 3 3 ?
B4 B8 B9 107.8(5) . 3 ?
B4 B8 B9 107.8(5) 3 . ?
B4 B8 B9 60.1(3) . . ?
B9 B8 B9 60.0(4) 3 . ?
B4 B8 B3 59.7(3) 3 . ?
B4 B8 B3 59.7(3) . . ?
B9 B8 B3 108.1(4) 3 . ?
B9 B8 B3 108.1(4) . . ?
B5 B9 B4 59.6(3) . . ?
B5 B9 B8 107.5(4) . . ?
B4 B9 B8 59.8(3) . . ?
B5 B9 B9 107.6(2) . 3 ?
B4 B9 B9 107.6(2) . 3 ?
B8 B9 B9 60.0(2) . 3 ?
B5 B9 B10 59.5(3) . . ?
B4 B9 B10 107.1(4) . . ?
B8 B9 B10 107.9(4) . . ?
B9 B9 B10 60.3(2) 3 . ?
B5 B10 B5 107.6(5) 3 . ?
B5 B10 B9 59.5(3) 3 3 ?
B5 B10 B9 107.1(5) . 3 ?
B5 B10 B9 107.1(5) 3 . ?
B5 B10 B9 59.5(3) . . ?
B9 B10 B9 59.5(4) 3 . ?
B5 B10 B6 60.0(3) 3 . ?
B5 B10 B6 60.0(3) . . ?
B9 B10 B6 107.4(4) 3 . ?
B9 B10 B6 107.4(4) . . ?
C15 C14 Si13 112.8(3) . . ?
C15 C15 C14 124.7(3) 3 . ?

loop_
_geom_bond_atom_site_label_1
_geom_bond_atom_site_label_2
_geom_bond_distance
_geom_bond_site_symmetry_2
_geom_bond_publ_flag
Si13 C16 1.843(5) . ?
Si13 C17 1.869(5) . ?
Si13 C14 1.876(5) . ?
Si13 C1 1.929(4) . ?
C1 B4 1.709(6) . ?
C1 C1 1.719(8) 3 ?
C1 B6 1.726(7) . ?
C1 B5 1.726(6) . ?
C1 B3 1.733(7) . ?
B3 C1 1.733(7) 3 ?
B3 B4 1.776(6) 3 ?
B3 B4 1.776(6) . ?
B3 B8 1.790(10) . ?
B4 B5 1.768(7) . ?
B4 B8 1.779(7) . ?
B4 B9 1.785(7) . ?
B5 B10 1.772(6) . ?
B5 B9 1.773(8) . ?
B5 B6 1.787(7) . ?
B6 C1 1.726(7) 3 ?
B6 B5 1.787(7) 3 ?
B6 B10 1.800(10) . ?
B8 B4 1.779(7) 3 ?
B8 B9 1.786(9) 3 ?
B8 B9 1.786(9) . ?
B9 B9 1.786(11) 3 ?
B9 B10 1.799(9) . ?
B10 B5 1.772(7) 3 ?
B10 B9 1.799(9) 3 ?
C14 C15 1.503(7) . ?
C15 C15 1.341(10) 3 ?
